data_1536694
loop_
_publ_author_name
'Ellern, Arkady'
'Boatz, Jerry A.'
'Christe, Karl O.'
'Drews, Thomas'
'Seppelt, Konrad'

_publ_section_title
;
 The crystal structures of ClF~3~O, BrF~3~O and [NO]^+^[BrF~4~O]^-^
;
_journal_coden_ASTM ZAACAB
_journal_name_full
;
 Zeitschrift f\"ur anorganische und allgemeine Chemie
;
_journal_page_first 1991
_journal_page_last 1999
_journal_volume 628
_journal_year 2002
_chemical_formula_sum 'Cl F3 O'
_space_group_IT_number 12
_symmetry_space_group_name_Hall '-C 2y'
_symmetry_space_group_name_H-M 'C 1 2/m 1'
_cell_angle_alpha 90
_cell_angle_beta 90.338(4)
_cell_angle_gamma 90
_cell_formula_units_Z 8
_cell_length_a 9.8259(16)
_cell_length_b 12.2959(16)
_cell_length_c 4.9008(7)
_cell_volume 592.096
_cod_data_source_file Ellern_ZAACAB_2002_603.cif
_cod_data_source_block Cl1F3O1
_cod_depositor_comments
;
 Updating the bibliography, correcting the atomic coordinates and adding
 proper isotropic displacement parameter values after consulting the
 original publication.

 Antanas Vaitkus,
 2018-07-13
;
_cod_original_formula_sum 'Cl1 F3 O1'
_cod_database_code 1536694

loop_
_symmetry_equiv_pos_as_xyz
x,y,z
-x,y,-z
-x,-y,-z
x,-y,z
x+1/2,y+1/2,z
-x+1/2,y+1/2,-z
-x+1/2,-y+1/2,-z
x+1/2,-y+1/2,z

loop_
_atom_site_label
_atom_site_type_symbol
_atom_site_fract_x
_atom_site_fract_y
_atom_site_fract_z
_atom_site_occupancy
_atom_site_U_iso_or_equiv
Cl1 Cl+5 1 0.1723(1) 0 1 0.026(1)
F1 F-1 0.8743(1) 0.1649(1) 0.2487(2) 1 0.038(1)
O1 O-2 1.0872(1) 0.2435(1) 0.1769(3) 0.5 0.029(3)
F2 F-1 1.08723 0.2435(1) 0.1769(3) 0.5 0.042(3)
Cl2 Cl+5 0.7313(1) 1 0.5101(1) 1 0.029(1)
F3 F-1 0.8677(2) 1 0.7624(3) 1 0.035(1)
F4 F-1 0.6181(2) 1 0.2508(3) 1 0.042(1)
O3 O-2 0.6711(1) 0.9007(1) 0.6391(3) 0.5 0.031(4)
F5 F-1 0.6711(1) 0.9007(1) 0.6391(3) 0.5 0.037(4)
